data_7243771
loop_
_publ_author_name
'Okayasu, Misaki'
'Kikkawa, Shoko'
'Hikawa, Hidemasa'
'Azumaya, Isao'

_publ_section_title
;
 Relationship between crystal shape and unit cell shape: crystal shape
 modification via co-crystallization toward SXRD-suitable crystals
;
_journal_issue 44
_journal_name_full CrystEngComm
_journal_page_first 7760
_journal_page_last 7770
_journal_paper_doi 10.1039/D1CE00897H
_journal_volume 23
_journal_year 2021
_chemical_absolute_configuration 'CHOOSE rm ad rmad syn or unk'
_chemical_formula_moiety 'C12 H9 Br2 N O2 S'
_chemical_formula_sum 'C12 H9 Br2 N O2 S'
_chemical_formula_weight 391.08
_space_group_crystal_system orthorhombic
_space_group_IT_number 33
_space_group_name_Hall 'P 2c -2n'
_space_group_name_H-M_alt 'P n a 21'
_atom_sites_solution_hydrogens geom
_atom_sites_solution_primary direct
_atom_sites_solution_secondary difmap
_audit_update_record
;
2021-06-02 deposited with the CCDC.	2021-10-28 downloaded from the CCDC.
;
_cell_angle_alpha 90.0000
_cell_angle_beta 90.0000
_cell_angle_gamma 90.0000
_cell_formula_units_Z 4
_cell_length_a 9.9580(4)
_cell_length_b 21.7896(10)
_cell_length_c 6.0999(3)
_cell_measurement_reflns_used 5617
_cell_measurement_temperature 93
_cell_measurement_theta_max 29.67
_cell_measurement_theta_min 3.45
_cell_volume 1323.56(10)
_computing_cell_refinement 'CrysAlisPro 1.171.38.43 (Rigaku OD, 2015)'
_computing_data_collection 'CrysAlisPro 1.171.38.43 (Rigaku OD, 2015)'
_computing_data_reduction 'CrysAlisPro 1.171.38.43 (Rigaku OD, 2015)'
_computing_molecular_graphics 'CrystalStructure 4.3'
_computing_publication_material 'CrystalStructure 4.3 (Rigaku, 2019)'
_computing_structure_refinement 'SHELXL Version 2018/3 (Sheldrick, 2008)'
_computing_structure_solution 'SHELXT Version 2018/2 (Sheldrick, 2014)'
_diffrn_ambient_temperature 93
_diffrn_detector_area_resol_mean 5.811
_diffrn_measured_fraction_theta_full 0.997
_diffrn_measured_fraction_theta_max 0.996
_diffrn_measurement_device_type 'Rigaku XtaLAB P200'
_diffrn_measurement_method \w
_diffrn_radiation_type 'Mo K\a'
_diffrn_radiation_wavelength 0.71073
_diffrn_reflns_av_R_equivalents 0.0451
_diffrn_reflns_av_unetI/netI 0.0462
_diffrn_reflns_Laue_measured_fraction_full 0.997
_diffrn_reflns_Laue_measured_fraction_max 0.996
_diffrn_reflns_limit_h_max 12
_diffrn_reflns_limit_h_min -12
_diffrn_reflns_limit_k_max 22
_diffrn_reflns_limit_k_min -28
_diffrn_reflns_limit_l_max 7
_diffrn_reflns_limit_l_min -7
_diffrn_reflns_number 10151
_diffrn_reflns_point_group_measured_fraction_full 0.948
_diffrn_reflns_point_group_measured_fraction_max 0.932
_diffrn_reflns_theta_full 25.242
_diffrn_reflns_theta_max 27.499
_diffrn_reflns_theta_min 2.771
_diffrn_standards_number 0
_exptl_absorpt_coefficient_mu 6.292
_exptl_absorpt_correction_T_max 0.686
_exptl_absorpt_correction_T_min 0.409
_exptl_absorpt_correction_type multi-scan
_exptl_absorpt_process_details
;
CrysAlisPro 1.171.38.43 (Rigaku Oxford Diffraction, 2015)
Empirical absorption correction using spherical harmonics,
 implemented in SCALE3 ABSPACK scaling algorithm.
;
_exptl_crystal_colour colorless
_exptl_crystal_density_diffrn 1.962
_exptl_crystal_density_method 'not measured'
_exptl_crystal_description prism
_exptl_crystal_F_000 760.00
_exptl_crystal_size_max 0.700
_exptl_crystal_size_mid 0.060
_exptl_crystal_size_min 0.060
_refine_diff_density_max 0.41
_refine_diff_density_min -0.35
_refine_ls_abs_structure_details
;
 Flack x determined using 998 quotients [(I+)-(I-)]/[(I+)+(I-)]
 (Parsons, Flack and Wagner, Acta Cryst. B69 (2013) 249-259).
;
_refine_ls_abs_structure_Flack -0.010(8)
_refine_ls_extinction_method none
_refine_ls_goodness_of_fit_ref 1.086
_refine_ls_hydrogen_treatment refxyz
_refine_ls_number_parameters 167
_refine_ls_number_reflns 2824
_refine_ls_number_restraints 1
_refine_ls_R_factor_all 0.0302
_refine_ls_R_factor_gt 0.0259
_refine_ls_shift/su_max 0.001
_refine_ls_structure_factor_coef Fsqd
_refine_ls_weighting_details 'w = 1/[\s^2^(Fo^2^)+(0.0165P)^2^+0.0807P] where P=(Fo^2^+2Fc^2^)/3'
_refine_ls_weighting_scheme calc
_refine_ls_wR_factor_gt 0.0525
_refine_ls_wR_factor_ref 0.0541
_reflns_Friedel_coverage 0.712
_reflns_Friedel_fraction_full 0.889
_reflns_Friedel_fraction_max 0.856
_reflns_number_gt 2590
_reflns_number_total 2824
_reflns_threshold_expression F^2^>2.0\s(F^2^)
_cod_data_source_file d1ce00897h2.cif
_cod_data_source_block 16s22a21_ab31v2
_cod_depositor_comments 'Adding full bibliography for 7243759--7243776.cif.'
_cod_database_code 7243771

loop_
_space_group_symop_id
_space_group_symop_operation_xyz
1 +X,+Y,+Z
2 -X,-Y,1/2+Z
3 1/2-X,1/2+Y,1/2+Z
4 1/2+X,1/2-Y,+Z

loop_
_atom_site_label
_atom_site_type_symbol
_atom_site_fract_x
_atom_site_fract_y
_atom_site_fract_z
_atom_site_U_iso_or_equiv
_atom_site_adp_type
_atom_site_occupancy
_atom_site_site_symmetry_order
_atom_site_calc_flag
_atom_site_refinement_flags_posn
_atom_site_refinement_flags_adp
_atom_site_refinement_flags_occupancy
_atom_site_disorder_assembly
_atom_site_disorder_group
Br1 Br 1.14037(4) 0.64460(2) 0.73508(8) 0.02195(12) Uani 1 1 d . . . . .
Br2 Br 0.28483(4) 0.78218(2) 0.11018(9) 0.02362(13) Uani 1 1 d . . . . .
S1 S 0.56976(9) 0.57928(4) 0.70757(16) 0.0108(2) Uani 1 1 d . . . . .
O1 O 0.6384(3) 0.60818(13) 0.8853(5) 0.0154(7) Uani 1 1 d . . . . .
O2 O 0.4598(2) 0.53811(12) 0.7541(5) 0.0168(6) Uani 1 1 d . . . . .
N1 N 0.6749(3) 0.53723(15) 0.5693(6) 0.0123(7) Uani 1 1 d . . . . .
C1 C 0.8035(4) 0.55729(18) 0.4929(7) 0.0119(9) Uani 1 1 d . . . . .
C2 C 0.8409(4) 0.54021(18) 0.2816(7) 0.0133(9) Uani 1 1 d . . . . .
H2 H 0.779645 0.519189 0.188856 0.016 Uiso 1 1 calc R U . . .
C3 C 0.9694(4) 0.55440(18) 0.2086(8) 0.0174(9) Uani 1 1 d . . . . .
H3 H 0.995852 0.542513 0.065143 0.021 Uiso 1 1 calc R U . . .
C4 C 1.0596(4) 0.58545(19) 0.3404(8) 0.0185(10) Uani 1 1 d . . . . .
H4 H 1.147239 0.594998 0.289322 0.022 Uiso 1 1 calc R U . . .
C5 C 1.0187(4) 0.60226(19) 0.5489(7) 0.0136(9) Uani 1 1 d . . . . .
C6 C 0.8920(4) 0.58870(17) 0.6292(8) 0.0131(8) Uani 1 1 d . . . . .
H6 H 0.866317 0.600506 0.773090 0.016 Uiso 1 1 calc R U . . .
C7 C 0.5054(4) 0.63680(17) 0.5325(7) 0.0114(9) Uani 1 1 d . . . . .
C8 C 0.4927(4) 0.69648(17) 0.6108(8) 0.0159(8) Uani 1 1 d . . . . .
H8 H 0.528619 0.707582 0.749524 0.019 Uiso 1 1 calc R U . . .
C9 C 0.4267(4) 0.7395(2) 0.4823(8) 0.0186(9) Uani 1 1 d . . . . .
H9 H 0.415065 0.780299 0.533571 0.022 Uiso 1 1 calc R U . . .
C10 C 0.3779(4) 0.72242(19) 0.2795(7) 0.0153(10) Uani 1 1 d . . . . .
C11 C 0.3936(4) 0.66384(19) 0.1996(7) 0.0156(9) Uani 1 1 d . . . . .
H11 H 0.361104 0.653354 0.058001 0.019 Uiso 1 1 calc R U . . .
C12 C 0.4572(4) 0.62035(19) 0.3283(7) 0.0134(9) Uani 1 1 d . . . . .
H12 H 0.467753 0.579501 0.276600 0.016 Uiso 1 1 calc R U . . .
H1 H 0.637(4) 0.509(2) 0.486(8) 0.012(11) Uiso 1 1 d . . . . .

loop_
_atom_site_aniso_label
_atom_site_aniso_U_11
_atom_site_aniso_U_22
_atom_site_aniso_U_33
_atom_site_aniso_U_23
_atom_site_aniso_U_13
_atom_site_aniso_U_12
Br1 0.01318(19) 0.0251(2) 0.0276(2) -0.0004(2) -0.0062(2) -0.00651(16)
Br2 0.0241(2) 0.0188(2) 0.0279(2) 0.0082(2) -0.0056(2) 0.00468(18)
S1 0.0094(4) 0.0114(5) 0.0117(5) 0.0013(4) 0.0006(5) -0.0001(4)
O1 0.0154(15) 0.0185(16) 0.0124(15) -0.0030(13) 0.0001(13) 0.0033(12)
O2 0.0112(13) 0.0173(15) 0.0218(16) 0.0070(14) 0.0020(14) -0.0026(10)
N1 0.0103(16) 0.0102(17) 0.0163(19) -0.0030(16) 0.0004(16) -0.0023(13)
C1 0.0117(19) 0.008(2) 0.016(2) 0.0043(17) -0.0010(18) 0.0010(15)
C2 0.016(2) 0.010(2) 0.014(2) 0.0013(16) -0.0057(18) 0.0019(15)
C3 0.021(2) 0.017(2) 0.014(2) 0.001(2) 0.003(2) 0.0072(16)
C4 0.010(2) 0.020(2) 0.026(2) 0.006(2) 0.005(2) -0.0006(16)
C5 0.011(2) 0.013(2) 0.017(2) 0.0018(17) -0.0052(17) -0.0016(16)
C6 0.0132(19) 0.0109(19) 0.015(2) 0.0000(18) -0.0013(19) 0.0019(14)
C7 0.0073(19) 0.010(2) 0.017(2) -0.0001(16) -0.0008(16) 0.0003(15)
C8 0.0157(19) 0.0134(19) 0.019(2) -0.002(2) -0.005(2) -0.0024(15)
C9 0.024(2) 0.010(2) 0.022(2) -0.001(2) -0.004(2) -0.0009(17)
C10 0.0097(19) 0.016(2) 0.020(3) 0.0094(18) -0.0004(18) 0.0005(15)
C11 0.0119(19) 0.020(2) 0.014(2) -0.0011(19) 0.0005(19) 0.0004(15)
C12 0.014(2) 0.010(2) 0.016(2) 0.0014(18) -0.0006(18) 0.0002(16)

loop_
_atom_type_symbol
_atom_type_description
_atom_type_scat_dispersion_real
_atom_type_scat_dispersion_imag
_atom_type_scat_source
C C 0.0033 0.0016
;
International Tables for Crystallography
(Vol. C, Tables 4.2.6.8 and 6.1.1.4)
;
H H 0.0000 0.0000
;
International Tables for Crystallography
(Vol. C, Table 6.1.1.4)
;
Br Br -0.2901 2.4595
;
International Tables for Crystallography
(Vol. C, Tables 4.2.6.8 and 6.1.1.4)
;
N N 0.0061 0.0033
;
International Tables for Crystallography
(Vol. C, Tables 4.2.6.8 and 6.1.1.4)
;
O O 0.0106 0.0060
;
International Tables for Crystallography
(Vol. C, Tables 4.2.6.8 and 6.1.1.4)
;
S S 0.1246 0.1234
;
International Tables for Crystallography
(Vol. C, Tables 4.2.6.8 and 6.1.1.4)
;

loop_
_geom_angle_atom_site_label_1
_geom_angle_atom_site_label_2
_geom_angle_atom_site_label_3
_geom_angle
_geom_angle_site_symmetry_1
_geom_angle_site_symmetry_3
_geom_angle_publ_flag
O1 S1 O2 119.20(18) . . ?
O1 S1 N1 109.49(17) . . ?
O2 S1 N1 103.90(17) . . ?
O1 S1 C7 108.64(18) . . ?
O2 S1 C7 106.53(18) . . ?
N1 S1 C7 108.63(18) . . ?
C1 N1 S1 124.9(3) . . ?
C1 N1 H1 114(3) . . ?
S1 N1 H1 115(3) . . ?
C6 C1 C2 121.0(4) . . ?
C6 C1 N1 121.5(4) . . ?
C2 C1 N1 117.4(4) . . ?
C3 C2 C1 118.9(4) . . ?
C3 C2 H2 120.5 . . ?
C1 C2 H2 120.5 . . ?
C4 C3 C2 121.4(4) . . ?
C4 C3 H3 119.3 . . ?
C2 C3 H3 119.3 . . ?
C3 C4 C5 118.2(4) . . ?
C3 C4 H4 120.9 . . ?
C5 C4 H4 120.9 . . ?
C4 C5 C6 122.4(4) . . ?
C4 C5 Br1 119.4(3) . . ?
C6 C5 Br1 118.2(3) . . ?
C5 C6 C1 118.1(4) . . ?
C5 C6 H6 121.0 . . ?
C1 C6 H6 121.0 . . ?
C12 C7 C8 121.4(4) . . ?
C12 C7 S1 119.1(3) . . ?
C8 C7 S1 119.2(3) . . ?
C9 C8 C7 118.7(4) . . ?
C9 C8 H8 120.6 . . ?
C7 C8 H8 120.6 . . ?
C10 C9 C8 119.4(4) . . ?
C10 C9 H9 120.3 . . ?
C8 C9 H9 120.3 . . ?
C11 C10 C9 121.8(4) . . ?
C11 C10 Br2 119.9(3) . . ?
C9 C10 Br2 118.3(3) . . ?
C10 C11 C12 119.1(4) . . ?
C10 C11 H11 120.4 . . ?
C12 C11 H11 120.4 . . ?
C7 C12 C11 119.5(4) . . ?
C7 C12 H12 120.2 . . ?
C11 C12 H12 120.2 . . ?

loop_
_geom_bond_atom_site_label_1
_geom_bond_atom_site_label_2
_geom_bond_distance
_geom_bond_site_symmetry_2
_geom_bond_publ_flag
Br1 C5 1.900(4) . ?
Br2 C10 1.903(4) . ?
S1 O1 1.428(3) . ?
S1 O2 1.444(3) . ?
S1 N1 1.627(3) . ?
S1 C7 1.767(4) . ?
N1 C1 1.431(5) . ?
N1 H1 0.88(5) . ?
C1 C6 1.392(6) . ?
C1 C2 1.392(6) . ?
C2 C3 1.390(6) . ?
C2 H2 0.9500 . ?
C3 C4 1.382(6) . ?
C3 H3 0.9500 . ?
C4 C5 1.385(6) . ?
C4 H4 0.9500 . ?
C5 C6 1.385(6) . ?
C6 H6 0.9500 . ?
C7 C12 1.382(6) . ?
C7 C8 1.391(5) . ?
C8 C9 1.387(6) . ?
C8 H8 0.9500 . ?
C9 C10 1.380(6) . ?
C9 H9 0.9500 . ?
C10 C11 1.375(6) . ?
C11 C12 1.384(6) . ?
C11 H11 0.9500 . ?
C12 H12 0.9500 . ?

loop_
_geom_hbond_atom_site_label_D
_geom_hbond_atom_site_label_H
_geom_hbond_atom_site_label_A
_geom_hbond_site_symmetry_D
_geom_hbond_site_symmetry_H
_geom_hbond_site_symmetry_A
_geom_hbond_distance_DA
_geom_hbond_distance_DH
_geom_hbond_distance_HA
_geom_hbond_angle_DHA
_geom_hbond_publ_flag
N1 H1 O2 . . 2_664 2.862(4) 0.88(5) 2.00(5) 167(4) no

loop_
_geom_torsion_atom_site_label_1
_geom_torsion_atom_site_label_2
_geom_torsion_atom_site_label_3
_geom_torsion_atom_site_label_4
_geom_torsion
_geom_torsion_site_symmetry_1
_geom_torsion_site_symmetry_2
_geom_torsion_site_symmetry_3
_geom_torsion_site_symmetry_4
_geom_torsion_publ_flag
O1 S1 N1 C1 -49.0(4) . . . . ?
O2 S1 N1 C1 -177.4(3) . . . . ?
C7 S1 N1 C1 69.5(4) . . . . ?
S1 N1 C1 C6 46.8(5) . . . . ?
S1 N1 C1 C2 -137.8(3) . . . . ?
C6 C1 C2 C3 0.7(6) . . . . ?
N1 C1 C2 C3 -174.6(3) . . . . ?
C1 C2 C3 C4 -0.6(6) . . . . ?
C2 C3 C4 C5 0.0(6) . . . . ?
C3 C4 C5 C6 0.5(6) . . . . ?
C3 C4 C5 Br1 179.7(3) . . . . ?
C4 C5 C6 C1 -0.3(6) . . . . ?
Br1 C5 C6 C1 -179.5(3) . . . . ?
C2 C1 C6 C5 -0.3(6) . . . . ?
N1 C1 C6 C5 174.9(4) . . . . ?
O1 S1 C7 C12 167.8(3) . . . . ?
O2 S1 C7 C12 -62.6(4) . . . . ?
N1 S1 C7 C12 48.8(4) . . . . ?
O1 S1 C7 C8 -18.2(4) . . . . ?
O2 S1 C7 C8 111.4(3) . . . . ?
N1 S1 C7 C8 -137.2(3) . . . . ?
C12 C7 C8 C9 1.9(6) . . . . ?
S1 C7 C8 C9 -171.9(3) . . . . ?
C7 C8 C9 C10 -1.3(6) . . . . ?
C8 C9 C10 C11 -0.4(6) . . . . ?
C8 C9 C10 Br2 178.8(3) . . . . ?
C9 C10 C11 C12 1.5(6) . . . . ?
Br2 C10 C11 C12 -177.7(3) . . . . ?
C8 C7 C12 C11 -0.8(6) . . . . ?
S1 C7 C12 C11 173.1(3) . . . . ?
C10 C11 C12 C7 -0.9(6) . . . . ?
